data_1574844
loop_
_publ_author_name
'Nguyen, Tri Minh'
'Tawfik, Sherif Abdulkader'
'Tran, Truyen'
'Gupta, Sunil'
'Rana, Santu'
'Venkatesh, Svetha'

_publ_section_title
;
 The search for superionic solid-state electrolytes using a
 physics-informed generative model.
;
_journal_issue 17
_journal_name_full 'Materials horizons'
_journal_page_first 6945
_journal_page_last 6955
_journal_paper_doi 10.1039/d5mh00767d
_journal_volume 12
_journal_year 2025
_chemical_formula_structural K3S10I3
_chemical_formula_sum 'I6 K6 S20'
_space_group_IT_number 1
_space_group_name_Hall 'P 1'
_space_group_name_H-M_alt 'P 1'
_symmetry_Int_Tables_number 1
_symmetry_space_group_name_H-M 'P 1'
_audit_update_record
;
2025-04-08 deposited with the CCDC.	2025-06-06 downloaded from the CCDC.
;
_cell_angle_alpha 96.80754275
_cell_angle_beta 96.84803758
_cell_angle_gamma 83.13926581
_cell_formula_units_Z 2
_cell_length_a 10.55502040
_cell_length_b 10.54925829
_cell_length_c 10.53309387
_cell_volume 1149.641
_cod_data_source_file d5mh00767d3.cif
_cod_data_source_block K3S10I3
_cod_depositor_comments 'Adding full bibliography for 1574820--1574854.cif.'
_cod_original_cell_volume 1149.64110564
_cod_original_formula_sum 'K6 S20 I6'
_cod_database_code 1574844

loop_
_symmetry_equiv_pos_site_id
_symmetry_equiv_pos_as_xyz
1 'x, y, z'

loop_
_atom_site_type_symbol
_atom_site_label
_atom_site_symmetry_multiplicity
_atom_site_fract_x
_atom_site_fract_y
_atom_site_fract_z
_atom_site_occupancy
K K0 1 0.47721241 0.01010306 0.22684629 1
K K1 1 -0.02345705 0.27209956 0.49062147 1
K K2 1 0.27285411 0.50969325 0.02273860 1
K K3 1 0.77213855 0.47682056 -0.00893853 1
K K4 1 0.51012274 -0.02091978 0.72699067 1
K K5 1 0.01031397 0.77318486 0.52215064 1
S S6 1 0.08880561 0.25940979 0.01608583 1
S S7 1 0.76062829 0.58938837 0.51619986 1
S S8 1 0.26156708 -0.01727268 -0.08730880 1
S S9 1 0.48308922 0.76136268 0.41349251 1
S S10 1 0.50244794 0.45452729 0.74988716 1
S S11 1 -0.04561684 0.00176481 0.25009621 1
S S12 1 0.24849769 0.49949257 0.54746430 1
S S13 1 0.45478931 0.24916284 0.49887232 1
S S14 1 0.58628270 0.48463650 0.24128250 1
S S15 1 0.00008934 0.74855563 0.04692645 1
S S16 1 -0.01561182 0.08575950 0.74062031 1
S S17 1 0.74874591 -0.04627402 -0.00090443 1
S S18 1 0.34433672 0.38538736 0.40086346 1
S S19 1 0.88504113 0.84425978 0.90059058 1
S S20 1 0.84653006 0.09943390 0.11209206 1
S S21 1 0.11926396 0.11693661 0.88208219 1
S S22 1 0.09935036 0.88583300 0.15352746 1
S S23 1 0.61758578 0.61955029 0.38258543 1
S S24 1 0.60018195 0.34785457 0.61146743 1
S S25 1 0.38532107 0.59933206 0.65404387 1
I I26 1 0.52284482 0.24764577 0.01453773 1
I I27 1 0.74759565 0.02303150 0.51431567 1
I I28 1 -0.01586731 0.52177783 0.75275637 1
I I29 1 0.02238548 0.48431800 0.25265091 1
I I30 1 0.48568479 0.74670932 -0.02205589 1
I I31 1 0.24684641 -0.01356477 0.47741939 1
